data_1507201
loop_
_publ_author_name
'Castillo, Rafael R.'
'Aquino, Maurizio'
'Gandara, Zoila'
'Safir, Imad'
'Elkhayat, Zobida'
'Retailleau, Pascal'
'Arseniyadis, Sim\'eon'

_publ_section_title
;
 Diverging Pathways to Topologically Complex Polycyclic Bis-acetals and
 Their Ring System Interchange.
;
_journal_issue 6
_journal_name_full 'Organic letters'
_journal_page_first 1628
_journal_page_last 1631
_journal_paper_doi 10.1021/ol300388b
_journal_volume 14
_journal_year 2012
_chemical_formula_moiety 'C19 H26 O3'
_chemical_formula_sum 'C19 H26 O3'
_chemical_formula_weight 302.40
_chemical_name_systematic
; 
 (rac-(3aS,7aS,8S,10R)-10-(3,5-dimethylphenyl)hexahydro-
3a,7a-(methanooxymethano)benzofuran-8-yl)methanol 
;
_space_group_IT_number 2
_symmetry_cell_setting triclinic
_symmetry_space_group_name_Hall '-P 1'
_symmetry_space_group_name_H-M 'P -1'
_atom_sites_solution_hydrogens difmap
_atom_sites_solution_primary direct
_atom_sites_solution_secondary difmap
_audit_creation_method SHELXL-97
_cell_angle_alpha 100.380(11)
_cell_angle_beta 109.448(10)
_cell_angle_gamma 108.411(12)
_cell_formula_units_Z 2
_cell_length_a 8.1781(11)
_cell_length_b 10.0146(17)
_cell_length_c 11.4361(14)
_cell_measurement_reflns_used 7963
_cell_measurement_temperature 293(2)
_cell_measurement_theta_max 27.49
_cell_measurement_theta_min 2.26
_cell_volume 794.2(2)
_computing_cell_refinement 'Dirax/lsq (Duisenberg & Schreurs, 1989-2000)'
_computing_data_collection 'Collect (Bruker AXS BV, 1997-2004)'
_computing_data_reduction 'EvalCCD (Duisenberg & Schreurs 1990-2000)'
_computing_molecular_graphics 'PLATON (Spek, 2003)'
_computing_publication_material 'SHELXL97 (Sheldrick, 2008)'
_computing_structure_refinement 'SHELXL97 (Sheldrick, 2008); CRYSTALBUILDER (Welter, 2006)'
_computing_structure_solution 'SIR92 (Giacovazzo et al, 1993)'
_diffrn_ambient_temperature 293(2)
_diffrn_measured_fraction_theta_full 0.932
_diffrn_measured_fraction_theta_max 0.932
_diffrn_measurement_device_type 'Nonius kappa-CCD diffractometer'
_diffrn_measurement_method 'phi and omega scans'
_diffrn_radiation_monochromator graphite
_diffrn_radiation_source 'fine-focus sealed tube'
_diffrn_radiation_type MoK\a
_diffrn_radiation_wavelength 0.71073
_diffrn_reflns_av_R_equivalents 0.0382
_diffrn_reflns_av_sigmaI/netI 0.0352
_diffrn_reflns_limit_h_max 10
_diffrn_reflns_limit_h_min -10
_diffrn_reflns_limit_k_max 12
_diffrn_reflns_limit_k_min -12
_diffrn_reflns_limit_l_max 14
_diffrn_reflns_limit_l_min -14
_diffrn_reflns_number 11071
_diffrn_reflns_reduction_process
;
 Scaled and merged with Sortav
 R.H. Blessing, (1987) Cryst. Rev. 1, 3-58
 R.H. Blessing, (1989) J. Appl. Cryst. 22, 396-397
;
_diffrn_reflns_theta_full 27.49
_diffrn_reflns_theta_max 27.49
_diffrn_reflns_theta_min 2.26
_exptl_absorpt_coefficient_mu 0.084
_exptl_absorpt_correction_type none
_exptl_crystal_colour colourless
_exptl_crystal_density_diffrn 1.265
_exptl_crystal_density_method 'not measured'
_exptl_crystal_description plate
_exptl_crystal_F_000 328
_exptl_crystal_size_max 0.60
_exptl_crystal_size_mid 0.50
_exptl_crystal_size_min 0.07
_refine_diff_density_max 0.297
_refine_diff_density_min -0.219
_refine_diff_density_rms 0.050
_refine_ls_extinction_method none
_refine_ls_goodness_of_fit_ref 1.080
_refine_ls_hydrogen_treatment constr
_refine_ls_matrix_type full
_refine_ls_number_parameters 202
_refine_ls_number_reflns 3395
_refine_ls_number_restraints 0
_refine_ls_restrained_S_all 1.080
_refine_ls_R_factor_all 0.0733
_refine_ls_R_factor_gt 0.0505
_refine_ls_shift/su_max 0.000
_refine_ls_shift/su_mean 0.000
_refine_ls_structure_factor_coef Fsqd
_refine_ls_weighting_details 'calc w=1/[\s^2^(Fo^2^)+(0.0472P)^2^+0.5877P] where P=(Fo^2^+2Fc^2^)/3'
_refine_ls_weighting_scheme calc
_refine_ls_wR_factor_gt 0.1193
_refine_ls_wR_factor_ref 0.1383
_reflns_number_gt 2654
_reflns_number_total 3395
_reflns_threshold_expression >2sigma(I)
_cod_data_source_file ol300388b_si_003.cif
_cod_data_source_block compound_6f
_cod_original_sg_symbol_H-M P-1
_cod_database_code 1507201

loop_
_symmetry_equiv_pos_as_xyz
'x, y, z'
'-x, -y, -z'

loop_
_atom_site_label
_atom_site_type_symbol
_atom_site_fract_x
_atom_site_fract_y
_atom_site_fract_z
_atom_site_U_iso_or_equiv
_atom_site_adp_type
_atom_site_occupancy
_atom_site_symmetry_multiplicity
_atom_site_calc_flag
_atom_site_refinement_flags
O1 O 0.44248(17) 0.46573(14) 0.34465(12) 0.0290(3) Uani 1 1 d .
O2 O 0.24035(18) 0.14836(13) 0.15366(11) 0.0255(3) Uani 1 1 d .
O3 O 0.4130(2) 0.23267(15) 0.50770(12) 0.0341(3) Uani 1 1 d .
H3O H 0.4614 0.3235 0.5386 0.041 Uiso 1 1 calc R
C1 C 0.3192(3) 0.4747(2) 0.13328(19) 0.0350(5) Uani 1 1 d .
H1A H 0.3192 0.4462 0.0476 0.042 Uiso 1 1 calc R
H1B H 0.3083 0.5693 0.1490 0.042 Uiso 1 1 calc R
C2 C 0.4949(3) 0.4824(2) 0.2384(2) 0.0369(5) Uani 1 1 d .
H2A H 0.5300 0.4031 0.2086 0.044 Uiso 1 1 calc R
H2B H 0.6003 0.5769 0.2643 0.044 Uiso 1 1 calc R
C4 C 0.2409(3) 0.20218(19) 0.27856(16) 0.0238(4) Uani 1 1 d .
H4 H 0.1223 0.1394 0.2795 0.029 Uiso 1 1 calc R
C3 C 0.4057(3) 0.1904(2) 0.38014(18) 0.0301(4) Uani 1 1 d .
H3A H 0.3946 0.0889 0.3571 0.036 Uiso 1 1 calc R
H3B H 0.5232 0.2535 0.3799 0.036 Uiso 1 1 calc R
C5 C 0.2470(2) 0.35860(19) 0.28910(17) 0.0230(4) Uani 1 1 d .
C6 C 0.1534(3) 0.4111(2) 0.37146(18) 0.0294(4) Uani 1 1 d .
H6A H 0.1812 0.5153 0.3824 0.035 Uiso 1 1 calc R
H6B H 0.2074 0.4018 0.4575 0.035 Uiso 1 1 calc R
C7 C -0.0616(3) 0.3235(3) 0.3110(2) 0.0396(5) Uani 1 1 d .
H7A H -0.0892 0.2283 0.3263 0.048 Uiso 1 1 calc R
H7B H -0.1163 0.3771 0.3546 0.048 Uiso 1 1 calc R
C8 C -0.1557(3) 0.2970(3) 0.1642(2) 0.0422(5) Uani 1 1 d .
H8A H -0.2030 0.1920 0.1178 0.051 Uiso 1 1 calc R
H8B H -0.2634 0.3241 0.1454 0.051 Uiso 1 1 calc R
C9 C -0.0215(3) 0.3851(2) 0.11402(19) 0.0354(5) Uani 1 1 d .
H9A H 0.0146 0.4901 0.1532 0.043 Uiso 1 1 calc R
H9B H -0.0874 0.3605 0.0201 0.043 Uiso 1 1 calc R
C10 C 0.1579(2) 0.35491(19) 0.14436(17) 0.0242(4) Uani 1 1 d .
C11 C 0.1148(2) 0.19361(19) 0.06557(16) 0.0224(4) Uani 1 1 d .
H11 H -0.0155 0.1297 0.0470 0.027 Uiso 1 1 calc R
C12 C 0.1358(2) 0.17338(18) -0.06162(17) 0.0236(4) Uani 1 1 d .
C13 C 0.2840(2) 0.14279(19) -0.07509(18) 0.0255(4) Uani 1 1 d .
H13 H 0.3733 0.1347 -0.0041 0.031 Uiso 1 1 calc R
C14 C 0.3004(3) 0.1241(2) -0.19404(18) 0.0286(4) Uani 1 1 d .
C15 C 0.1670(3) 0.1376(2) -0.29854(18) 0.0297(4) Uani 1 1 d .
H15 H 0.1781 0.1263 -0.3777 0.036 Uiso 1 1 calc R
C16 C 0.0162(3) 0.1680(2) -0.28787(18) 0.0292(4) Uani 1 1 d .
C17 C 0.0021(3) 0.1839(2) -0.16907(17) 0.0265(4) Uani 1 1 d .
H17 H -0.0989 0.2021 -0.1609 0.032 Uiso 1 1 calc R
C18 C 0.4591(3) 0.0884(3) -0.2084(2) 0.0397(5) Uani 1 1 d .
H18A H 0.4272 -0.0159 -0.2236 0.060 Uiso 1 1 calc R
H18B H 0.5733 0.1438 -0.1299 0.060 Uiso 1 1 calc R
H18C H 0.4783 0.1144 -0.2811 0.060 Uiso 1 1 calc R
C19 C -0.1284(4) 0.1805(3) -0.4030(2) 0.0458(6) Uani 1 1 d .
H19A H -0.2203 0.2026 -0.3780 0.069 Uiso 1 1 calc R
H19B H -0.1908 0.0883 -0.4734 0.069 Uiso 1 1 calc R
H19C H -0.0663 0.2586 -0.4311 0.069 Uiso 1 1 calc R

loop_
_atom_site_aniso_label
_atom_site_aniso_U_11
_atom_site_aniso_U_22
_atom_site_aniso_U_33
_atom_site_aniso_U_23
_atom_site_aniso_U_13
_atom_site_aniso_U_12
O1 0.0237(6) 0.0276(7) 0.0271(7) 0.0040(5) 0.0088(5) 0.0044(5)
O2 0.0332(7) 0.0267(6) 0.0194(6) 0.0068(5) 0.0126(5) 0.0144(5)
O3 0.0484(8) 0.0319(7) 0.0213(7) 0.0095(5) 0.0136(6) 0.0160(7)
C1 0.0465(12) 0.0237(9) 0.0289(10) 0.0076(8) 0.0190(9) 0.0041(8)
C2 0.0349(10) 0.0296(10) 0.0417(12) 0.0057(9) 0.0232(9) 0.0031(8)
C4 0.0282(9) 0.0258(9) 0.0179(8) 0.0063(7) 0.0114(7) 0.0101(7)
C3 0.0379(10) 0.0333(10) 0.0246(9) 0.0109(8) 0.0147(8) 0.0184(8)
C5 0.0210(8) 0.0240(8) 0.0199(9) 0.0047(7) 0.0075(7) 0.0064(7)
C6 0.0324(10) 0.0370(10) 0.0213(9) 0.0072(8) 0.0118(8) 0.0179(8)
C7 0.0326(10) 0.0529(13) 0.0403(12) 0.0161(10) 0.0207(9) 0.0191(10)
C8 0.0277(10) 0.0605(14) 0.0358(12) 0.0055(10) 0.0120(9) 0.0215(10)
C9 0.0438(11) 0.0436(12) 0.0239(10) 0.0097(8) 0.0106(9) 0.0281(10)
C10 0.0286(9) 0.0241(9) 0.0192(9) 0.0064(7) 0.0106(7) 0.0093(7)
C11 0.0222(8) 0.0240(8) 0.0201(8) 0.0064(7) 0.0095(7) 0.0079(7)
C12 0.0245(8) 0.0203(8) 0.0214(9) 0.0040(7) 0.0106(7) 0.0039(7)
C13 0.0221(8) 0.0260(9) 0.0242(9) 0.0055(7) 0.0096(7) 0.0061(7)
C14 0.0286(9) 0.0251(9) 0.0301(10) 0.0047(7) 0.0175(8) 0.0053(7)
C15 0.0401(10) 0.0258(9) 0.0235(9) 0.0066(7) 0.0197(8) 0.0078(8)
C16 0.0366(10) 0.0265(9) 0.0217(9) 0.0074(7) 0.0111(8) 0.0108(8)
C17 0.0284(9) 0.0270(9) 0.0237(9) 0.0062(7) 0.0115(7) 0.0112(7)
C18 0.0352(11) 0.0483(12) 0.0384(12) 0.0076(9) 0.0235(9) 0.0150(9)
C19 0.0633(15) 0.0543(14) 0.0258(11) 0.0161(10) 0.0152(10) 0.0331(12)

loop_
_atom_type_symbol
_atom_type_description
_atom_type_scat_dispersion_real
_atom_type_scat_dispersion_imag
_atom_type_scat_source
C C 0.0033 0.0016 'International Tables Vol C Tables 4.2.6.8 and 6.1.1.4'
H H 0.0000 0.0000 'International Tables Vol C Tables 4.2.6.8 and 6.1.1.4'
O O 0.0106 0.0060 'International Tables Vol C Tables 4.2.6.8 and 6.1.1.4'

loop_
_geom_angle_atom_site_label_1
_geom_angle_atom_site_label_2
_geom_angle_atom_site_label_3
_geom_angle
C2 O1 C5 107.72(13)
C11 O2 C4 105.71(12)
C3 O3 H3O 109.5
C2 C1 C10 103.36(15)
C2 C1 H1A 111.1
C10 C1 H1A 111.1
C2 C1 H1B 111.1
C10 C1 H1B 111.1
H1A C1 H1B 109.1
O1 C2 C1 104.13(15)
O1 C2 H2A 110.9
C1 C2 H2A 110.9
O1 C2 H2B 110.9
C1 C2 H2B 110.9
H2A C2 H2B 108.9
O2 C4 C3 107.39(14)
O2 C4 C5 104.99(13)
C3 C4 C5 116.68(15)
O2 C4 H4 109.2
C3 C4 H4 109.2
C5 C4 H4 109.2
O3 C3 C4 112.22(15)
O3 C3 H3A 109.2
C4 C3 H3A 109.2
O3 C3 H3B 109.2
C4 C3 H3B 109.2
H3A C3 H3B 107.9
O1 C5 C6 107.14(14)
O1 C5 C4 109.77(14)
C6 C5 C4 115.62(15)
O1 C5 C10 106.21(13)
C6 C5 C10 113.37(15)
C4 C5 C10 104.35(13)
C5 C6 C7 112.89(16)
C5 C6 H6A 109.0
C7 C6 H6A 109.0
C5 C6 H6B 109.0
C7 C6 H6B 109.0
H6A C6 H6B 107.8
C8 C7 C6 113.45(17)
C8 C7 H7A 108.9
C6 C7 H7A 108.9
C8 C7 H7B 108.9
C6 C7 H7B 108.9
H7A C7 H7B 107.7
C9 C8 C7 112.75(17)
C9 C8 H8A 109.0
C7 C8 H8A 109.0
C9 C8 H8B 109.0
C7 C8 H8B 109.0
H8A C8 H8B 107.8
C8 C9 C10 113.02(17)
C8 C9 H9A 109.0
C10 C9 H9A 109.0
C8 C9 H9B 109.0
C10 C9 H9B 109.0
H9A C9 H9B 107.8
C9 C10 C1 113.20(16)
C9 C10 C5 111.64(14)
C1 C10 C5 103.24(14)
C9 C10 C11 112.22(15)
C1 C10 C11 113.08(15)
C5 C10 C11 102.58(13)
O2 C11 C12 110.38(14)
O2 C11 C10 105.07(13)
C12 C11 C10 116.92(14)
O2 C11 H11 108.1
C12 C11 H11 108.1
C10 C11 H11 108.1
C13 C12 C17 119.04(16)
C13 C12 C11 121.66(16)
C17 C12 C11 119.29(16)
C12 C13 C14 120.68(17)
C12 C13 H13 119.7
C14 C13 H13 119.7
C15 C14 C13 118.94(17)
C15 C14 C18 120.73(17)
C13 C14 C18 120.33(18)
C14 C15 C16 121.60(17)
C14 C15 H15 119.2
C16 C15 H15 119.2
C17 C16 C15 118.19(17)
C17 C16 C19 121.04(18)
C15 C16 C19 120.76(18)
C16 C17 C12 121.54(17)
C16 C17 H17 119.2
C12 C17 H17 119.2
C14 C18 H18A 109.5
C14 C18 H18B 109.5
H18A C18 H18B 109.5
C14 C18 H18C 109.5
H18A C18 H18C 109.5
H18B C18 H18C 109.5
C16 C19 H19A 109.5
C16 C19 H19B 109.5
H19A C19 H19B 109.5
C16 C19 H19C 109.5
H19A C19 H19C 109.5
H19B C19 H19C 109.5

loop_
_geom_bond_atom_site_label_1
_geom_bond_atom_site_label_2
_geom_bond_distance
O1 C2 1.436(2)
O1 C5 1.451(2)
O2 C11 1.430(2)
O2 C4 1.431(2)
O3 C3 1.419(2)
O3 H3O 0.8200
C1 C2 1.504(3)
C1 C10 1.537(2)
C1 H1A 0.9700
C1 H1B 0.9700
C2 H2A 0.9700
C2 H2B 0.9700
C4 C3 1.512(3)
C4 C5 1.533(2)
C4 H4 0.9800
C3 H3A 0.9700
C3 H3B 0.9700
C5 C6 1.518(2)
C5 C10 1.559(2)
C6 C7 1.529(3)
C6 H6A 0.9700
C6 H6B 0.9700
C7 C8 1.527(3)
C7 H7A 0.9700
C7 H7B 0.9700
C8 C9 1.517(3)
C8 H8A 0.9700
C8 H8B 0.9700
C9 C10 1.530(3)
C9 H9A 0.9700
C9 H9B 0.9700
C10 C11 1.565(2)
C11 C12 1.506(2)
C11 H11 0.9800
C12 C13 1.389(2)
C12 C17 1.393(3)
C13 C14 1.396(2)
C13 H13 0.9300
C14 C15 1.386(3)
C14 C18 1.501(3)
C15 C16 1.396(3)
C15 H15 0.9300
C16 C17 1.387(3)
C16 C19 1.505(3)
C17 H17 0.9300
C18 H18A 0.9600
C18 H18B 0.9600
C18 H18C 0.9600
C19 H19A 0.9600
C19 H19B 0.9600
C19 H19C 0.9600

loop_
_geom_torsion_atom_site_label_1
_geom_torsion_atom_site_label_2
_geom_torsion_atom_site_label_3
_geom_torsion_atom_site_label_4
_geom_torsion
C5 O1 C2 C1 37.70(19)
C10 C1 C2 O1 -38.49(19)
C11 O2 C4 C3 -166.41(14)
C11 O2 C4 C5 -41.60(16)
O2 C4 C3 O3 -176.40(14)
C5 C4 C3 O3 66.2(2)
C2 O1 C5 C6 -142.64(16)
C2 O1 C5 C4 91.08(16)
C2 O1 C5 C10 -21.17(18)
O2 C4 C5 O1 -88.13(15)
C3 C4 C5 O1 30.6(2)
O2 C4 C5 C6 150.56(14)
C3 C4 C5 C6 -90.70(19)
O2 C4 C5 C10 25.34(17)
C3 C4 C5 C10 144.07(15)
O1 C5 C6 C7 170.25(15)
C4 C5 C6 C7 -67.0(2)
C10 C5 C6 C7 53.4(2)
C5 C6 C7 C8 -44.0(2)
C6 C7 C8 C9 -9.8(3)
C7 C8 C9 C10 56.3(2)
C8 C9 C10 C1 -162.26(16)
C8 C9 C10 C5 -46.3(2)
C8 C9 C10 C11 68.3(2)
C2 C1 C10 C9 145.74(16)
C2 C1 C10 C5 24.88(18)
C2 C1 C10 C11 -85.21(18)
O1 C5 C10 C9 -125.15(16)
C6 C5 C10 C9 -7.8(2)
C4 C5 C10 C9 118.88(16)
O1 C5 C10 C1 -3.23(18)
C6 C5 C10 C1 114.16(17)
C4 C5 C10 C1 -119.20(15)
O1 C5 C10 C11 114.49(14)
C6 C5 C10 C11 -128.13(15)
C4 C5 C10 C11 -1.48(16)
C4 O2 C11 C12 167.40(13)
C4 O2 C11 C10 40.52(16)
C9 C10 C11 O2 -142.79(14)
C1 C10 C11 O2 87.66(17)
C5 C10 C11 O2 -22.83(16)
C9 C10 C11 C12 94.45(18)
C1 C10 C11 C12 -35.1(2)
C5 C10 C11 C12 -145.59(15)
O2 C11 C12 C13 -11.4(2)
C10 C11 C12 C13 108.57(19)
O2 C11 C12 C17 167.88(15)
C10 C11 C12 C17 -72.1(2)
C17 C12 C13 C14 0.6(3)
C11 C12 C13 C14 179.85(15)
C12 C13 C14 C15 0.5(3)
C12 C13 C14 C18 -178.91(17)
C13 C14 C15 C16 -0.6(3)
C18 C14 C15 C16 178.74(18)
C14 C15 C16 C17 -0.2(3)
C14 C15 C16 C19 -179.29(18)
C15 C16 C17 C12 1.3(3)
C19 C16 C17 C12 -179.64(18)
C13 C12 C17 C16 -1.5(3)
C11 C12 C17 C16 179.21(16)
